data_7237933
loop_
_publ_author_name
'Gao, Ji-Xing'
'Wang, Zhong-Xia'
'Tang, Yuan-Yuan'
'Liu, Yu-Ling'
'Zhou, Lin'
'Chen, Xiao-Gang'
'Zhang, Wan-Ying'
'Xiong, Ren-Gen'

_publ_section_title
;
 The distinguishing of cis--trans isomers enabled via
 dielectric/ferroelectric signal feedback in a supramolecular
 Cu(1,10-phenanthroline)2SeO4&#x00B7;(diol) system
;
_journal_issue 35
_journal_name_full 'Journal of Materials Chemistry C'
_journal_page_first 11022
_journal_paper_doi 10.1039/C9TC03462E
_journal_volume 7
_journal_year 2019
_chemical_formula_moiety 'C24 H16 Cu N4 O4 Se, C6 H12 O2'
_chemical_formula_sum 'C30 H28 Cu N4 O6 Se'
_chemical_formula_weight 683.07
_space_group_crystal_system monoclinic
_space_group_IT_number 15
_space_group_name_Hall '-C 2yc'
_space_group_name_H-M_alt 'C 1 2/c 1'
_atom_sites_solution_hydrogens mixed
_audit_creation_method SHELXL-2014/7
_audit_update_record
;
2019-08-04 deposited with the CCDC.	2019-08-19 downloaded from the CCDC.
;
_cell_angle_alpha 90
_cell_angle_beta 125.206(15)
_cell_angle_gamma 90
_cell_formula_units_Z 4
_cell_length_a 18.008(17)
_cell_length_b 14.686(11)
_cell_length_c 13.433(12)
_cell_measurement_reflns_used 3386
_cell_measurement_temperature 353(2)
_cell_measurement_theta_max 27.5398
_cell_measurement_theta_min 2.2768
_cell_volume 2903(4)
_computing_structure_refinement 'SHELXL-2014/7 (Sheldrick, 2014)'
_diffrn_ambient_temperature 353(2)
_diffrn_measured_fraction_theta_full 0.997
_diffrn_measured_fraction_theta_max 0.994
_diffrn_measurement_device_type 'Rigaku saturn 724'
_diffrn_radiation_type MoK\a
_diffrn_radiation_wavelength 0.71073
_diffrn_reflns_av_R_equivalents 0.0497
_diffrn_reflns_av_unetI/netI 0.0468
_diffrn_reflns_Laue_measured_fraction_full 0.997
_diffrn_reflns_Laue_measured_fraction_max 0.994
_diffrn_reflns_limit_h_max 23
_diffrn_reflns_limit_h_min -23
_diffrn_reflns_limit_k_max 19
_diffrn_reflns_limit_k_min -19
_diffrn_reflns_limit_l_max 15
_diffrn_reflns_limit_l_min -17
_diffrn_reflns_number 13401
_diffrn_reflns_point_group_measured_fraction_full 0.997
_diffrn_reflns_point_group_measured_fraction_max 0.994
_diffrn_reflns_theta_full 25.242
_diffrn_reflns_theta_max 27.550
_diffrn_reflns_theta_min 2.769
_exptl_absorpt_coefficient_mu 2.057
_exptl_absorpt_correction_T_max 1.0000
_exptl_absorpt_correction_T_min 0.8234
_exptl_absorpt_correction_type multi-scan
_exptl_crystal_colour deep-green
_exptl_crystal_density_diffrn 1.563
_exptl_crystal_description block
_exptl_crystal_F_000 1388
_refine_diff_density_max 1.110
_refine_diff_density_min -0.571
_refine_diff_density_rms 0.076
_refine_ls_extinction_method none
_refine_ls_goodness_of_fit_ref 1.045
_refine_ls_hydrogen_treatment constr
_refine_ls_matrix_type full
_refine_ls_number_parameters 232
_refine_ls_number_reflns 3335
_refine_ls_number_restraints 100
_refine_ls_restrained_S_all 1.360
_refine_ls_R_factor_all 0.1020
_refine_ls_R_factor_gt 0.0757
_refine_ls_shift/su_max 0.001
_refine_ls_shift/su_mean 0.000
_refine_ls_structure_factor_coef Fsqd
_refine_ls_weighting_details 'w=1/[\s^2^(Fo^2^)+(0.0429P)^2^+17.9143P] where P=(Fo^2^+2Fc^2^)/3'
_refine_ls_weighting_scheme calc
_refine_ls_wR_factor_gt 0.1493
_refine_ls_wR_factor_ref 0.1632
_reflns_Friedel_coverage 0.000
_reflns_number_gt 2525
_reflns_number_total 3335
_reflns_threshold_expression 'I > 2\s(I)'
_cod_data_source_file c9tc03462e2.cif
_cod_data_source_block shelxl_CCDC1
_cod_depositor_comments
;
The following automatic conversions were performed:

data item '_exptl_absorpt_correction_type' value 'Multi-scan' was
changed to 'multi-scan' in accordance with the
/home/saulius/struct/COD-crude-data/automatic-downloads/DataCite-retrospective/RSC/depositions/lib/dictionaries/cif_core.dic
dictionary named 'cif_core.dic' version 2.4.2 last updated on
2011-04-26.

Automatic conversion script
Id: cif_fix_values 6909 2019-04-08 15:41:33Z antanas 
;
_cod_original_sg_symbol_H-M 'C 2/c'
_cod_database_code 7237933
_shelx_shelxl_version_number 2014/7
_shelx_space_group_comment
;
The symmetry employed for this shelxl refinement is uniquely defined
by the following loop, which should always be used as a source of
symmetry information in preference to the above space-group names.
They are only intended as comments.
;

loop_
_space_group_symop_operation_xyz
'x, y, z'
'-x, y, -z+1/2'
'x+1/2, y+1/2, z'
'-x+1/2, y+1/2, -z+1/2'
'-x, -y, -z'
'x, -y, z-1/2'
'-x+1/2, -y+1/2, -z'
'x+1/2, -y+1/2, z-1/2'

loop_
_atom_site_label
_atom_site_type_symbol
_atom_site_fract_x
_atom_site_fract_y
_atom_site_fract_z
_atom_site_U_iso_or_equiv
_atom_site_adp_type
_atom_site_occupancy
_atom_site_site_symmetry_order
_atom_site_calc_flag
_atom_site_refinement_flags_posn
_atom_site_refinement_flags_adp
_atom_site_refinement_flags_occupancy
Cu1 Cu 0.0000 -2.18615(7) 0.7500 0.0608(3) Uani 1 2 d S T P
Se1 Se 0.0000 -1.97988(5) 0.7500 0.0586(3) Uani 1 2 d S TU P
O1 O 0.0517(6) -2.0727(6) 0.8427(9) 0.067(2) Uani 0.5 1 d . U P
O2 O -0.0644(5) -1.9228(5) 0.7684(7) 0.140(2) Uani 1 1 d . U .
O4 O -0.0659(8) -2.0193(9) 0.6222(10) 0.121(5) Uani 0.5 1 d . U P
C1 C 0.0741(5) -2.1508(5) 0.6034(7) 0.0793(19) Uani 1 1 d . . .
H1A H 0.0307 -2.1051 0.5643 0.095 Uiso 1 1 calc R U .
C2 C 0.1299(5) -2.1691(6) 0.5659(7) 0.089(2) Uani 1 1 d . . .
H2B H 0.1246 -2.1345 0.5042 0.106 Uiso 1 1 calc R U .
C3 C 0.1915(5) -2.2366(5) 0.6180(7) 0.0823(19) Uani 1 1 d . . .
H3A H 0.2268 -2.2505 0.5899 0.099 Uiso 1 1 calc R U .
C4 C 0.2023(4) -2.2857(4) 0.7153(6) 0.0643(15) Uani 1 1 d . . .
C5 C 0.2684(4) -2.3567(5) 0.7810(7) 0.0750(18) Uani 1 1 d . . .
H5A H 0.3051 -2.3742 0.7564 0.090 Uiso 1 1 calc R U .
C6 C 0.2781(4) -2.3975(5) 0.8755(7) 0.0730(17) Uani 1 1 d . . .
H6A H 0.3218 -2.4428 0.9164 0.088 Uiso 1 1 calc R U .
C7 C 0.2227(4) -2.3734(4) 0.9161(5) 0.0610(14) Uani 1 1 d . . .
C8 C 0.2326(4) -2.4114(5) 1.0195(6) 0.0777(18) Uani 1 1 d . . .
H8A H 0.2771 -2.4549 1.0661 0.093 Uiso 1 1 calc R U .
C9 C 0.1765(5) -2.3837(6) 1.0502(6) 0.085(2) Uani 1 1 d . . .
H9A H 0.1819 -2.4079 1.1181 0.102 Uiso 1 1 calc R U .
C10 C 0.1106(5) -2.3185(5) 0.9787(7) 0.0784(19) Uani 1 1 d . . .
H10A H 0.0726 -2.3004 1.0010 0.094 Uiso 1 1 calc R U .
C11 C 0.1551(4) -2.3070(4) 0.8515(5) 0.0544(13) Uani 1 1 d . . .
C12 C 0.1449(3) -2.2628(4) 0.7500(5) 0.0559(13) Uani 1 1 d . . .
N1 N 0.0810(3) -2.1967(3) 0.6937(5) 0.0614(12) Uani 1 1 d . . .
N2 N 0.0987(3) -2.2810(3) 0.8816(4) 0.0592(12) Uani 1 1 d . . .
O5' O 0.1057(6) -1.7606(6) 0.8235(11) 0.100(3) Uani 0.5 1 d D U P
H5'A H 0.0799 -1.8088 0.7851 0.120 Uiso 0.5 1 d R U P
O5 O -0.0612(8) -1.7339(7) 0.8038(13) 0.128(4) Uani 0.5 1 d D U P
H5D H -0.0627 -1.7871 0.7794 0.153 Uiso 0.5 1 d R U P
C13 C -0.0092(11) -1.6609(8) 0.7988(19) 0.120(4) Uani 0.5 1 d D U P
H13A H 0.0379 -1.6409 0.8777 0.144 Uiso 0.5 1 d R U P
C14 C 0.0385(8) -1.6910(7) 0.7501(13) 0.088(3) Uani 0.5 1 d D U P
H14A H 0.0107 -1.7112 0.6692 0.106 Uiso 0.5 1 d R U P
C15 C 0.0954(10) -1.6160(8) 0.7556(18) 0.099(4) Uani 0.5 1 d D U P
H15A H 0.1354 -1.6337 0.7347 0.119 Uiso 0.5 1 d R U P
H15B H 0.1300 -1.5976 0.8380 0.119 Uiso 0.5 1 d R U P
C16 C 0.0372(12) -1.5398(9) 0.6849(17) 0.120(5) Uani 0.5 1 d D U P
H16A H -0.0115 -1.5625 0.6087 0.144 Uiso 0.5 1 d R U P
H16B H 0.0690 -1.4946 0.6728 0.144 Uiso 0.5 1 d R U P
C17 C 0.0000 -1.5077(7) 0.7500 0.149(5) Uani 1 2 d DS TU P
H17A H -0.0297 -1.4506 0.7204 0.179 Uiso 0.5 1 d R U P
H17B H 0.0481 -1.5024 0.8334 0.179 Uiso 0.5 1 d R U P
C18 C -0.0689(11) -1.5843(10) 0.723(2) 0.137(6) Uani 0.5 1 d D U P
H18A H -0.0899 -1.5726 0.7724 0.164 Uiso 0.5 1 d R U P
H18B H -0.1198 -1.5804 0.6414 0.164 Uiso 0.5 1 d R U P

loop_
_atom_site_aniso_label
_atom_site_aniso_U_11
_atom_site_aniso_U_22
_atom_site_aniso_U_33
_atom_site_aniso_U_23
_atom_site_aniso_U_13
_atom_site_aniso_U_12
Cu1 0.0578(6) 0.0522(6) 0.0794(7) 0.000 0.0436(5) 0.000
Se1 0.0473(4) 0.0496(4) 0.0764(6) 0.000 0.0342(4) 0.000
O1 0.058(5) 0.056(5) 0.075(6) 0.002(4) 0.032(4) 0.001(4)
O2 0.121(3) 0.128(4) 0.209(4) -0.014(3) 0.118(3) 0.014(3)
O4 0.098(8) 0.112(9) 0.062(6) -0.013(6) -0.007(5) 0.016(7)
C1 0.078(4) 0.074(4) 0.090(5) 0.025(4) 0.051(4) 0.012(4)
C2 0.093(5) 0.100(6) 0.087(5) 0.017(4) 0.060(4) -0.002(4)
C3 0.080(4) 0.099(5) 0.090(5) 0.000(4) 0.062(4) -0.004(4)
C4 0.059(3) 0.069(4) 0.073(4) -0.007(3) 0.043(3) -0.005(3)
C5 0.063(4) 0.083(4) 0.094(5) -0.006(4) 0.054(4) 0.007(3)
C6 0.054(3) 0.076(4) 0.086(5) 0.001(4) 0.038(3) 0.012(3)
C7 0.049(3) 0.064(4) 0.065(4) -0.005(3) 0.030(3) -0.002(3)
C8 0.060(4) 0.082(4) 0.074(4) 0.015(4) 0.029(3) 0.001(3)
C9 0.078(4) 0.107(6) 0.066(4) 0.014(4) 0.039(4) -0.005(4)
C10 0.077(4) 0.091(5) 0.085(5) -0.005(4) 0.058(4) -0.007(4)
C11 0.052(3) 0.054(3) 0.060(3) -0.005(3) 0.034(3) -0.004(2)
C12 0.051(3) 0.054(3) 0.065(3) -0.007(3) 0.035(3) -0.007(2)
N1 0.060(3) 0.054(3) 0.073(3) 0.004(2) 0.040(3) 0.001(2)
N2 0.059(3) 0.059(3) 0.068(3) -0.005(2) 0.042(2) -0.003(2)
O5' 0.097(6) 0.066(5) 0.165(8) 0.000(6) 0.091(6) 0.006(5)
O5 0.125(7) 0.091(7) 0.199(9) -0.002(7) 0.112(7) -0.006(6)
C13 0.122(7) 0.075(7) 0.186(8) 0.010(6) 0.102(6) -0.002(6)
C14 0.107(6) 0.051(5) 0.159(8) -0.005(5) 0.106(6) 0.007(5)
C15 0.114(7) 0.064(6) 0.156(9) 0.004(6) 0.100(7) -0.006(6)
C16 0.125(8) 0.079(7) 0.169(10) 0.014(7) 0.092(7) -0.005(6)
C17 0.143(8) 0.064(6) 0.192(10) 0.000 0.068(7) 0.000
C18 0.120(8) 0.074(7) 0.198(10) 0.007(7) 0.081(8) 0.004(6)

loop_
_atom_type_symbol
_atom_type_description
_atom_type_scat_dispersion_real
_atom_type_scat_dispersion_imag
_atom_type_scat_source
C C 0.0033 0.0016 'International Tables Vol C Tables 4.2.6.8 and 6.1.1.4'
H H 0.0000 0.0000 'International Tables Vol C Tables 4.2.6.8 and 6.1.1.4'
N N 0.0061 0.0033 'International Tables Vol C Tables 4.2.6.8 and 6.1.1.4'
O O 0.0106 0.0060 'International Tables Vol C Tables 4.2.6.8 and 6.1.1.4'
Cu Cu 0.3201 1.2651 'International Tables Vol C Tables 4.2.6.8 and 6.1.1.4'
Se Se -0.0929 2.2259 'International Tables Vol C Tables 4.2.6.8 and 6.1.1.4'

loop_
_geom_angle_atom_site_label_1
_geom_angle_atom_site_label_2
_geom_angle_atom_site_label_3
_geom_angle
_geom_angle_site_symmetry_1
_geom_angle_site_symmetry_3
O1 Cu1 O1 63.9(5) 2_556 .
O1 Cu1 N1 90.5(3) 2_556 .
O1 Cu1 N1 97.1(3) . .
O1 Cu1 N1 97.1(3) 2_556 2_556
O1 Cu1 N1 90.5(3) . 2_556
N1 Cu1 N1 171.1(3) . 2_556
O1 Cu1 N2 159.7(3) 2_556 .
O1 Cu1 N2 99.4(3) . .
N1 Cu1 N2 79.8(2) . .
N1 Cu1 N2 94.4(2) 2_556 .
O1 Cu1 N2 99.4(3) 2_556 2_556
O1 Cu1 N2 159.7(3) . 2_556
N1 Cu1 N2 94.4(2) . 2_556
N1 Cu1 N2 79.8(2) 2_556 2_556
N2 Cu1 N2 99.0(3) . 2_556
O4 Se1 O4 135.5(10) . 2_556
O4 Se1 O2 101.1(7) . 2_556
O4 Se1 O2 102.4(6) 2_556 2_556
O4 Se1 O2 102.4(6) . .
O4 Se1 O2 101.1(7) 2_556 .
O2 Se1 O2 115.1(5) 2_556 .
O4 Se1 O1 30.6(5) . 2_556
O4 Se1 O1 105.0(7) 2_556 2_556
O2 Se1 O1 117.0(4) 2_556 2_556
O2 Se1 O1 113.6(4) . 2_556
O4 Se1 O1 105.0(7) . .
O4 Se1 O1 30.6(5) 2_556 .
O2 Se1 O1 113.6(4) 2_556 .
O2 Se1 O1 117.0(4) . .
O1 Se1 O1 74.7(6) 2_556 .
O4 O1 Se1 63.0(10) 2_556 .
O4 O1 Cu1 171.0(14) 2_556 .
Se1 O1 Cu1 110.7(5) . .
O1 O4 Se1 86.5(11) 2_556 .
N1 C1 C2 121.9(6) . .
C3 C2 C1 120.5(7) . .
C2 C3 C4 119.5(6) . .
C12 C4 C3 117.0(6) . .
C12 C4 C5 118.7(6) . .
C3 C4 C5 124.3(6) . .
C6 C5 C4 121.5(6) . .
C5 C6 C7 121.3(6) . .
C11 C7 C8 117.2(6) . .
C11 C7 C6 118.9(6) . .
C8 C7 C6 123.9(6) . .
C9 C8 C7 119.2(6) . .
C8 C9 C10 119.0(7) . .
N2 C10 C9 124.1(6) . .
N2 C11 C7 123.2(5) . .
N2 C11 C12 117.0(5) . .
C7 C11 C12 119.8(5) . .
N1 C12 C4 122.7(5) . .
N1 C12 C11 117.4(5) . .
C4 C12 C11 119.9(5) . .
C1 N1 C12 118.3(5) . .
C1 N1 Cu1 127.0(4) . .
C12 N1 Cu1 114.5(4) . .
C10 N2 C11 117.2(5) . .
C10 N2 Cu1 132.4(4) . .
C11 N2 Cu1 110.3(4) . .
C14 O5' O5 48.4(7) . 2_556
C14 O5 C13 29.2(11) 2_556 .
C14 O5 O5' 65.3(8) 2_556 2_556
C13 O5 O5' 94.4(11) . 2_556
C14 O5 C15 52.6(8) 2_556 2_556
C13 O5 C15 49.7(9) . 2_556
O5' O5 C15 85.7(9) 2_556 2_556
C14 C13 C14 73(2) 2_556 .
C14 C13 O5 55.2(15) 2_556 .
C14 C13 O5 111.8(11) . .
C14 C13 C15 79(2) 2_556 2_556
C14 C13 C15 132.2(17) . 2_556
O5 C13 C15 80.0(10) . 2_556
C14 C13 C18 89(2) 2_556 .
C14 C13 C18 108.3(12) . .
O5 C13 C18 111.1(12) . .
C15 C13 C18 32.8(8) 2_556 .
C14 C13 C13 68(2) 2_556 2_556
C14 C13 C13 27.6(6) . 2_556
O5 C13 C13 120.4(14) . 2_556
C15 C13 C13 105.6(19) 2_556 2_556
C18 C13 C13 81.0(14) . 2_556
C14 C13 C16 126(2) 2_556 2_556
C14 C13 C16 128.1(8) . 2_556
O5 C13 C16 117.8(10) . 2_556
C15 C13 C16 49.3(8) 2_556 2_556
C18 C13 C16 39.6(11) . 2_556
C13 C13 C16 107.7(8) 2_556 2_556
C14 C13 C18 116(2) 2_556 2_556
C14 C13 C18 55.1(7) . 2_556
O5 C13 C18 166.8(12) . 2_556
C15 C13 C18 108.6(11) 2_556 2_556
C18 C13 C18 76.2(10) . 2_556
C13 C13 C18 48.5(7) 2_556 2_556
C16 C13 C18 74.9(6) 2_556 2_556
C13 C14 O5 96(2) 2_556 2_556
C13 C14 C14 77.9(18) 2_556 2_556
O5 C14 C14 133.6(15) 2_556 2_556
C13 C14 C13 85(2) 2_556 .
O5 C14 C13 162.4(14) 2_556 .
C14 C14 C13 29.3(9) 2_556 .
C13 C14 O5' 162(2) 2_556 .
O5 C14 O5' 66.3(8) 2_556 .
C14 C14 O5' 116.3(11) 2_556 .
C13 C14 O5' 113.3(11) . .
C13 C14 C15 72.9(18) 2_556 .
O5 C14 C15 87.4(11) 2_556 .
C14 C14 C15 131.7(6) 2_556 .
C13 C14 C15 109.4(10) . .
O5' C14 C15 102.1(9) . .
C13 C14 C18 65.3(16) 2_556 2_556
O5 C14 C18 116.8(13) 2_556 2_556
C14 C14 C18 102.1(8) 2_556 2_556
C13 C14 C18 79.4(9) . 2_556
O5' C14 C18 119.0(12) . 2_556
C15 C14 C18 30.3(8) . 2_556
C18 C15 C16 56(2) 2_556 .
C18 C15 C13 76.4(16) 2_556 2_556
C16 C15 C13 82.0(11) . 2_556
C18 C15 C14 85.2(15) 2_556 .
C16 C15 C14 108.9(11) . .
C13 C15 C14 28.2(9) 2_556 .
C18 C15 O5 124.1(17) 2_556 2_556
C16 C15 O5 120.2(14) . 2_556
C13 C15 O5 50.3(5) 2_556 2_556
C14 C15 O5 40.0(8) . 2_556
C18 C16 C17 70.9(12) 2_556 .
C18 C16 C15 34.6(10) 2_556 .
C17 C16 C15 105.4(11) . .
C18 C16 C13 51.3(10) 2_556 2_556
C17 C16 C13 89.4(9) . 2_556
C15 C16 C13 48.7(9) . 2_556
C16 C17 C16 142.2(13) 2_556 .
C16 C17 C18 47.2(10) 2_556 .
C16 C17 C18 102.2(10) . .
C16 C17 C18 102.2(10) 2_556 2_556
C16 C17 C18 47.2(10) . 2_556
C18 C17 C18 87.4(11) . 2_556
C15 C18 C16 89(3) 2_556 2_556
C15 C18 C13 70.8(18) 2_556 .
C16 C18 C13 89.0(17) 2_556 .
C15 C18 C17 151(3) 2_556 .
C16 C18 C17 61.9(10) 2_556 .
C13 C18 C17 102.9(11) . .
C15 C18 C14 64.5(13) 2_556 2_556
C16 C18 C14 113.3(18) 2_556 2_556
C13 C18 C14 25.8(9) . 2_556
C17 C18 C14 121.4(11) . 2_556
C15 C18 C13 109.7(15) 2_556 2_556
C16 C18 C13 120.5(16) 2_556 2_556
C13 C18 C13 50.5(12) . 2_556
C17 C18 C13 84.4(8) . 2_556
C14 C18 C13 45.5(6) 2_556 2_556

loop_
_geom_bond_atom_site_label_1
_geom_bond_atom_site_label_2
_geom_bond_distance
_geom_bond_site_symmetry_2
Cu1 O1 1.964(9) 2_556
Cu1 O1 1.964(9) .
Cu1 N1 1.998(5) .
Cu1 N1 1.998(5) 2_556
Cu1 N2 2.144(5) .
Cu1 N2 2.144(5) 2_556
Se1 O4 1.530(11) .
Se1 O4 1.530(11) 2_556
Se1 O2 1.562(6) 2_556
Se1 O2 1.562(6) .
Se1 O1 1.714(9) 2_556
Se1 O1 1.714(9) .
O1 O4 0.874(13) 2_556
O4 O1 0.874(12) 2_556
C1 N1 1.330(8) .
C1 C2 1.385(10) .
C2 C3 1.344(10) .
C3 C4 1.406(9) .
C4 C12 1.397(8) .
C4 C5 1.439(9) .
C5 C6 1.321(9) .
C6 C7 1.430(8) .
C7 C11 1.403(8) .
C7 C8 1.409(9) .
C8 C9 1.356(10) .
C9 C10 1.389(10) .
C10 N2 1.315(8) .
C11 N2 1.348(7) .
C11 C12 1.423(8) .
C12 N1 1.355(7) .
O5' C14 1.4521(13) .
O5' O5 1.463(16) 2_556
O5 C14 1.196(18) 2_556
O5 C13 1.4499(13) .
O5 O5' 1.463(16) 2_556
O5 C15 1.857(18) 2_556
C13 C14 0.71(2) 2_556
C13 C14 1.418(13) .
C13 C15 1.44(2) 2_556
C13 C18 1.480(16) .
C13 C13 1.53(3) 2_556
C13 C16 1.896(19) 2_556
C13 C18 1.954(19) 2_556
C14 C13 0.71(2) 2_556
C14 O5 1.196(18) 2_556
C14 C14 1.39(2) 2_556
C14 C15 1.476(13) .
C14 C18 1.629(18) 2_556
C15 C18 0.824(19) 2_556
C15 C16 1.450(15) .
C15 C13 1.44(2) 2_556
C15 O5 1.857(18) 2_556
C16 C18 1.21(3) 2_556
C16 C17 1.453(14) .
C16 C13 1.896(19) 2_556
C17 C16 1.453(14) 2_556
C17 C18 1.556(14) .
C17 C18 1.556(14) 2_556
C18 C15 0.824(19) 2_556
C18 C16 1.21(3) 2_556
C18 C14 1.629(18) 2_556
C18 C13 1.953(19) 2_556
